data_4023512
loop_
_publ_author_name
'Hyuma Masu'
'Takako Kato'
'Masahide Tominaga'

_publ_contact_author_address
;Faculty of Pharmaceutical Sciences at Kagawa Campus,
Tokushima Bunri University,
1314-1 Shido, Sanuki, Kagawa,
769-2193, JAPAN
;
_publ_contact_author_email azumayai@kph.bunri-u.ac.jp
_publ_contact_author_fax +81-87-894-0181
_publ_contact_author_name 'Isao Azumaya'
_publ_contact_author_phone +81-87-894-5111x6308
_publ_section_title
;
 Chiral Spherical Molecule Constructed from Aromatic Amides: Facile
 Synthesis and Highly Ordered Network Structure in the Crystal
;
_journal_name_full 'Journal of Organic Chemistry'
_journal_page_first 5143
_journal_page_last 5146
_journal_paper_doi 10.1021/jo800585h
_journal_volume 73
_journal_year 2008
_chemical_formula_moiety 'C42 H42 N6 O6, 1.5(H2 O)'
_chemical_formula_sum 'C42 H45 N6 O7.5'
_chemical_formula_weight 753.84
_chemical_name_systematic
;
 ?
;
_space_group_IT_number 9
_symmetry_cell_setting monoclinic
_symmetry_space_group_name_Hall 'C -2yc'
_symmetry_space_group_name_H-M 'C 1 c 1'
_atom_sites_solution_hydrogens geom
_atom_sites_solution_primary direct
_atom_sites_solution_secondary difmap
_audit_creation_method SHELXL-97
_cell_angle_alpha 90.00
_cell_angle_beta 92.224(2)
_cell_angle_gamma 90.00
_cell_formula_units_Z 4
_cell_length_a 15.5799(15)
_cell_length_b 27.514(3)
_cell_length_c 9.2074(9)
_cell_measurement_reflns_used 1677
_cell_measurement_temperature 150
_cell_measurement_theta_max 21.39
_cell_measurement_theta_min 2.58
_cell_volume 3943.9(7)
_computing_cell_refinement 'APEX2 (Bruker AXS, 2006)'
_computing_data_collection 'APEX2 '
_computing_data_reduction 'SAINT (Bruker AXS, 2004)'
_computing_molecular_graphics 'XSHEL (Bruker AXS,2002)'
_computing_publication_material 'XCIF (Bruker AXS, 2001)'
_computing_structure_refinement 'SHELXL-97 (Sheldrick, 1997)'
_computing_structure_solution 'SHELXS-97 (Sheldrick, 1997)'
_diffrn_ambient_temperature 150
_diffrn_detector_area_resol_mean 8.333
_diffrn_measured_fraction_theta_full 0.999
_diffrn_measured_fraction_theta_max 0.914
_diffrn_measurement_device_type 'Bruker APEXII CCD area detector'
_diffrn_measurement_method 'phi and omega scans'
_diffrn_radiation_monochromator graphite
_diffrn_radiation_source 'sealed tube'
_diffrn_radiation_type MoK\a
_diffrn_radiation_wavelength 0.71073
_diffrn_reflns_av_R_equivalents 0.0460
_diffrn_reflns_av_sigmaI/netI 0.0695
_diffrn_reflns_limit_h_max 19
_diffrn_reflns_limit_h_min -16
_diffrn_reflns_limit_k_max 35
_diffrn_reflns_limit_k_min -34
_diffrn_reflns_limit_l_max 12
_diffrn_reflns_limit_l_min -10
_diffrn_reflns_number 11003
_diffrn_reflns_theta_full 25.00
_diffrn_reflns_theta_max 28.25
_diffrn_reflns_theta_min 1.50
_exptl_absorpt_coefficient_mu 0.088
_exptl_absorpt_correction_T_max 0.9912
_exptl_absorpt_correction_T_min 0.9613
_exptl_absorpt_correction_type empirical
_exptl_absorpt_process_details
;
SADABS Sheldrick 1996
;
_exptl_crystal_colour colourless
_exptl_crystal_density_diffrn 1.270
_exptl_crystal_density_meas 0
_exptl_crystal_density_method 'not measured'
_exptl_crystal_description prismatic
_exptl_crystal_F_000 1596
_exptl_crystal_size_max 0.45
_exptl_crystal_size_mid 0.10
_exptl_crystal_size_min 0.10
_refine_diff_density_max 0.534
_refine_diff_density_min -0.357
_refine_diff_density_rms 0.067
_refine_ls_abs_structure_details 'Flack H D (1983), Acta Cryst. A39, 876-881'
_refine_ls_abs_structure_Flack -10(10)
_refine_ls_extinction_method none
_refine_ls_goodness_of_fit_ref 1.011
_refine_ls_hydrogen_treatment constr
_refine_ls_matrix_type full
_refine_ls_number_parameters 520
_refine_ls_number_reflns 4466
_refine_ls_number_restraints 2
_refine_ls_restrained_S_all 1.011
_refine_ls_R_factor_all 0.0912
_refine_ls_R_factor_gt 0.0604
_refine_ls_shift/su_max 0.000
_refine_ls_shift/su_mean 0.000
_refine_ls_structure_factor_coef Fsqd
_refine_ls_weighting_details 'calc w=1/[\s^2^(Fo^2^)+(0.1010P)^2^+0.0000P] where P=(Fo^2^+2Fc^2^)/3'
_refine_ls_weighting_scheme calc
_refine_ls_wR_factor_gt 0.1464
_refine_ls_wR_factor_ref 0.1676
_reflns_number_gt 3172
_reflns_number_total 4466
_reflns_threshold_expression >2sigma
_cod_data_source_file jo800585h-File003.cif
_cod_data_source_block a0602281mas(compound_1)
_cod_depositor_comments
;
The following automatic conversions were performed:
'_symmetry_cell_setting' value 'Monoclinic' changed to 'monoclinic'
according to '/home/saulius/struct/CIF-dictionaries/cif_core.dic'
dictionary named 'cif_core.dic' version 2.4.1 from 2010-06-29.

Automatic conversion script
Id: cif_fix_enum 1527 2010-12-29 10:47:43Z saulius 
;
_cod_original_sg_symbol_H-M 'C c'
_cod_original_formula_sum 'C42 H45 N6 O7.50'
_cod_database_code 4023512

loop_
_symmetry_equiv_pos_as_xyz
'x, y, z'
'x, -y, z+1/2'
'x+1/2, y+1/2, z'
'x+1/2, -y+1/2, z+1/2'

loop_
_atom_site_label
_atom_site_type_symbol
_atom_site_fract_x
_atom_site_fract_y
_atom_site_fract_z
_atom_site_U_iso_or_equiv
_atom_site_adp_type
_atom_site_occupancy
_atom_site_symmetry_multiplicity
_atom_site_calc_flag
_atom_site_refinement_flags
_atom_site_disorder_assembly
_atom_site_disorder_group
C1 C 0.9311(3) 0.70892(17) 0.3787(5) 0.0293(10) Uani 1 1 d . A 4
C2 C 0.8758(3) 0.67159(17) 0.4172(5) 0.0297(10) Uani 1 1 d . A 4
H2 H 0.8177 0.6786 0.4368 0.036 Uiso 1 1 calc R A 4
C3 C 0.9056(3) 0.62432(16) 0.4267(5) 0.0260(9) Uani 1 1 d . A 4
C4 C 0.9929(3) 0.61433(17) 0.4096(5) 0.0287(10) Uani 1 1 d . A 4
H4 H 1.0145 0.5823 0.4225 0.034 Uiso 1 1 calc R A 4
C5 C 1.0478(3) 0.65218(17) 0.3732(5) 0.0296(10) Uani 1 1 d . A 4
C6 C 1.0164(3) 0.69892(17) 0.3548(5) 0.0293(10) Uani 1 1 d . A 4
H6 H 1.0535 0.7242 0.3257 0.035 Uiso 1 1 calc R A 4
C7 C 0.9056(4) 0.76812(18) 0.1207(6) 0.0381(13) Uani 1 1 d . A 4
C8 C 0.8350(4) 0.74173(18) 0.0700(6) 0.0384(13) Uani 1 1 d . A 4
H8 H 0.7908 0.7334 0.1336 0.046 Uiso 1 1 calc R A 4
C9 C 0.8293(3) 0.72735(18) -0.0757(6) 0.0337(11) Uani 1 1 d . A 4
C10 C 0.8945(3) 0.73847(16) -0.1708(5) 0.0287(10) Uani 1 1 d . A 4
H10 H 0.8899 0.7295 -0.2704 0.034 Uiso 1 1 calc R A 4
C11 C 0.9658(3) 0.76295(16) -0.1144(5) 0.0287(10) Uani 1 1 d . A 4
C12 C 0.9722(4) 0.77800(17) 0.0285(5) 0.0350(11) Uani 1 1 d . A 4
H12 H 1.0218 0.7950 0.0639 0.042 Uiso 1 1 calc R A 4
C13 C 0.8233(3) 0.57768(16) 0.1967(5) 0.0225(9) Uani 1 1 d . A 4
C14 C 0.8907(3) 0.55774(15) 0.1234(5) 0.0219(9) Uani 1 1 d . A 4
H14 H 0.9248 0.5327 0.1673 0.026 Uiso 1 1 calc R A 4
C15 C 0.9082(3) 0.57428(15) -0.0136(5) 0.0226(9) Uani 1 1 d . A 4
C16 C 0.8564(3) 0.60983(16) -0.0820(5) 0.0246(9) Uani 1 1 d . A 4
H16 H 0.8688 0.6212 -0.1763 0.030 Uiso 1 1 calc R A 4
C17 C 0.7865(3) 0.62832(16) -0.0097(5) 0.0261(10) Uani 1 1 d . A 4
C18 C 0.7702(3) 0.61236(16) 0.1300(5) 0.0259(10) Uani 1 1 d . A 4
H18 H 0.7229 0.6251 0.1797 0.031 Uiso 1 1 calc R A 4
C19 C 1.1416(3) 0.65825(16) 0.1089(5) 0.0260(9) Uani 1 1 d . A 4
C20 C 1.1482(3) 0.70152(16) 0.0317(5) 0.0270(10) Uani 1 1 d . A 4
H20 H 1.1782 0.7286 0.0730 0.032 Uiso 1 1 calc R A 4
C21 C 1.1102(3) 0.70436(16) -0.1065(5) 0.0274(10) Uani 1 1 d . A 4
C22 C 1.0706(3) 0.66417(16) -0.1719(5) 0.0265(9) Uani 1 1 d . A 4
H22 H 1.0459 0.6664 -0.2676 0.032 Uiso 1 1 calc R A 4
C23 C 1.0677(3) 0.62059(15) -0.0954(5) 0.0246(9) Uani 1 1 d . A 4
C24 C 1.1020(3) 0.61738(16) 0.0463(5) 0.0249(9) Uani 1 1 d . A 4
H24 H 1.0985 0.5879 0.0994 0.030 Uiso 1 1 calc R A 4
C25 C 0.9000(3) 0.76054(18) 0.3858(5) 0.0351(11) Uani 1 1 d . A 4
C26 C 0.8995(5) 0.8419(2) 0.2818(8) 0.0629(18) Uani 1 1 d . A 4
H26A H 0.9211 0.8527 0.3792 0.075 Uiso 1 1 calc R A 4
H26B H 0.9321 0.8591 0.2072 0.075 Uiso 1 1 calc R A 4
C27 C 0.8109(5) 0.8517(3) 0.2632(9) 0.079(2) Uani 1 1 d . A 4
H27A H 0.7803 0.8372 0.3436 0.119 Uiso 1 1 calc R A 4
H27B H 0.7892 0.8376 0.1710 0.119 Uiso 1 1 calc R A 4
H27C H 0.8015 0.8869 0.2619 0.119 Uiso 1 1 calc R A 4
C28 C 0.8470(3) 0.58221(17) 0.4595(5) 0.0270(10) Uani 1 1 d . A 4
C29 C 0.7611(3) 0.51560(17) 0.3578(5) 0.0279(10) Uani 1 1 d . A 4
H29A H 0.7760 0.5016 0.4546 0.034 Uiso 1 1 calc R A 4
H29B H 0.7805 0.4925 0.2835 0.034 Uiso 1 1 calc R A 4
C30 C 0.6657(4) 0.5210(2) 0.3418(9) 0.0594(18) Uani 1 1 d . A 4
H30A H 0.6505 0.5356 0.2471 0.089 Uiso 1 1 calc R A 4
H30B H 0.6455 0.5421 0.4193 0.089 Uiso 1 1 calc R A 4
H30C H 0.6386 0.4890 0.3485 0.089 Uiso 1 1 calc R A 4
C31 C 1.1423(3) 0.64167(18) 0.3713(5) 0.0331(11) Uani 1 1 d . A 4
C32 C 1.2793(3) 0.65107(18) 0.2510(6) 0.0365(12) Uani 1 1 d . A 4
H32A H 1.3030 0.6562 0.3511 0.044 Uiso 1 1 calc R A 4
H32B H 1.3016 0.6772 0.1887 0.044 Uiso 1 1 calc R A 4
C33 C 1.3082(4) 0.6019(3) 0.1953(12) 0.082(3) Uani 1 1 d . A 4
H33A H 1.2883 0.5979 0.0938 0.124 Uiso 1 1 calc R A 4
H33B H 1.2839 0.5760 0.2543 0.124 Uiso 1 1 calc R A 4
H33C H 1.3711 0.6000 0.2021 0.124 Uiso 1 1 calc R A 4
C34 C 0.7477(3) 0.70459(19) -0.1340(6) 0.0368(12) Uani 1 1 d . A 4
C35 C 0.6448(3) 0.63848(18) -0.1374(5) 0.0334(11) Uani 1 1 d . A 4
H35A H 0.5999 0.6640 -0.1407 0.040 Uiso 1 1 calc R A 4
H35B H 0.6273 0.6132 -0.0678 0.040 Uiso 1 1 calc R A 4
C36 C 0.6496(4) 0.6157(2) -0.2879(7) 0.0528(15) Uani 1 1 d . A 4
H36A H 0.6957 0.5914 -0.2868 0.079 Uiso 1 1 calc R A 4
H36B H 0.6616 0.6410 -0.3592 0.079 Uiso 1 1 calc R A 4
H36C H 0.5948 0.6000 -0.3143 0.079 Uiso 1 1 calc R A 4
C37 C 0.9753(3) 0.54884(16) -0.0995(5) 0.0239(9) Uani 1 1 d . A 4
C38 C 1.0927(3) 0.55283(18) -0.2665(5) 0.0339(11) Uani 1 1 d . A 4
H38A H 1.1176 0.5778 -0.3297 0.041 Uiso 1 1 calc R A 4
H38B H 1.0580 0.5305 -0.3294 0.041 Uiso 1 1 calc R A 4
C39 C 1.1645(4) 0.5246(2) -0.1927(7) 0.0500(15) Uani 1 1 d . A 4
H39A H 1.1406 0.4975 -0.1380 0.075 Uiso 1 1 calc R A 4
H39B H 1.1973 0.5460 -0.1259 0.075 Uiso 1 1 calc R A 4
H39C H 1.2025 0.5118 -0.2659 0.075 Uiso 1 1 calc R A 4
C40 C 1.1125(3) 0.75163(17) -0.1862(5) 0.0307(10) Uani 1 1 d . A 4
C41 C 1.0305(3) 0.81942(17) -0.2905(6) 0.0344(11) Uani 1 1 d . A 4
H41A H 0.9730 0.8216 -0.3397 0.041 Uiso 1 1 calc R A 4
H41B H 1.0736 0.8185 -0.3667 0.041 Uiso 1 1 calc R A 4
C42 C 1.0455(4) 0.86438(19) -0.1979(6) 0.0446(13) Uani 1 1 d . A 4
H42A H 1.1032 0.8631 -0.1519 0.067 Uiso 1 1 calc R A 4
H42B H 1.0027 0.8657 -0.1228 0.067 Uiso 1 1 calc R A 4
H42C H 1.0402 0.8934 -0.2593 0.067 Uiso 1 1 calc R A 4
N1 N 0.9089(4) 0.78814(15) 0.2662(5) 0.0520(14) Uani 1 1 d . A 4
N2 N 0.8068(2) 0.56167(13) 0.3425(4) 0.0261(8) Uani 1 1 d . A 4
N3 N 1.1847(2) 0.65364(14) 0.2501(4) 0.0292(9) Uani 1 1 d . A 4
N4 N 0.7262(2) 0.66011(14) -0.0841(4) 0.0303(9) Uani 1 1 d . A 4
N5 N 1.0357(2) 0.57687(12) -0.1638(4) 0.0247(8) Uani 1 1 d . A 4
N6 N 1.0359(3) 0.77404(13) -0.2071(4) 0.0285(9) Uani 1 1 d . A 4
O1 O 0.8748(3) 0.77728(13) 0.4992(4) 0.0414(9) Uani 1 1 d . A 4
O2 O 0.8378(2) 0.56819(13) 0.5848(3) 0.0370(8) Uani 1 1 d . A 4
O3 O 1.1799(2) 0.62475(18) 0.4798(5) 0.0611(13) Uani 1 1 d . A 4
O4 O 0.7002(3) 0.72691(15) -0.2201(5) 0.0573(12) Uani 1 1 d . A 4
O5 O 0.9710(2) 0.50481(11) -0.1176(3) 0.0297(7) Uani 1 1 d . A 4
O6 O 1.1796(2) 0.76997(14) -0.2268(4) 0.0485(11) Uani 1 1 d . A 4
O7 O 0.3400(5) 0.5478(3) 0.5135(8) 0.0472(19) Uani 0.50 1 d P B 1
O8 O 0.4324(7) 0.5165(5) 0.795(2) 0.168(10) Uani 0.50 1 d P C 2
O9 O 0.4861(10) 0.4947(12) 0.593(4) 0.29(2) Uani 0.50 1 d P D 3

loop_
_atom_site_aniso_label
_atom_site_aniso_U_11
_atom_site_aniso_U_22
_atom_site_aniso_U_33
_atom_site_aniso_U_23
_atom_site_aniso_U_13
_atom_site_aniso_U_12
C1 0.041(3) 0.029(2) 0.018(2) -0.0022(18) 0.0002(19) -0.002(2)
C2 0.034(3) 0.034(2) 0.022(2) -0.0007(19) 0.0046(19) 0.000(2)
C3 0.036(3) 0.024(2) 0.018(2) 0.0022(17) 0.0008(18) -0.0052(19)
C4 0.038(3) 0.032(2) 0.017(2) 0.0001(18) -0.0013(18) -0.004(2)
C5 0.030(2) 0.039(3) 0.019(2) -0.001(2) -0.0058(18) -0.007(2)
C6 0.042(3) 0.030(2) 0.016(2) 0.0015(18) -0.0014(19) -0.010(2)
C7 0.060(4) 0.025(2) 0.031(3) 0.007(2) 0.014(2) 0.003(2)
C8 0.049(3) 0.029(3) 0.038(3) 0.013(2) 0.019(2) 0.015(2)
C9 0.029(3) 0.031(3) 0.041(3) 0.014(2) 0.006(2) 0.005(2)
C10 0.032(2) 0.024(2) 0.030(3) 0.0098(19) 0.003(2) 0.0044(19)
C11 0.036(3) 0.024(2) 0.026(3) 0.0080(19) 0.006(2) 0.005(2)
C12 0.049(3) 0.024(2) 0.033(3) 0.007(2) 0.002(2) 0.002(2)
C13 0.025(2) 0.023(2) 0.019(2) 0.0016(17) -0.0031(17) -0.0020(17)
C14 0.025(2) 0.018(2) 0.022(2) 0.0015(17) -0.0064(17) -0.0002(17)
C15 0.027(2) 0.018(2) 0.022(2) -0.0054(16) -0.0049(17) -0.0025(17)
C16 0.031(2) 0.026(2) 0.017(2) 0.0041(17) -0.0012(17) -0.0009(19)
C17 0.028(2) 0.024(2) 0.026(2) 0.0045(18) -0.0061(18) 0.0023(18)
C18 0.032(2) 0.025(2) 0.021(2) 0.0049(18) 0.0013(18) -0.0003(18)
C19 0.028(2) 0.027(2) 0.023(2) -0.0017(18) 0.0023(18) -0.0037(18)
C20 0.030(2) 0.023(2) 0.028(2) -0.0037(18) 0.0021(18) -0.0025(18)
C21 0.030(2) 0.023(2) 0.030(3) 0.0021(19) 0.0073(19) 0.0018(18)
C22 0.029(2) 0.027(2) 0.024(2) -0.0007(18) 0.0016(18) 0.0047(19)
C23 0.023(2) 0.023(2) 0.028(2) -0.0019(18) 0.0030(17) -0.0017(17)
C24 0.027(2) 0.022(2) 0.026(2) -0.0002(17) 0.0024(18) 0.0011(18)
C25 0.048(3) 0.030(3) 0.028(3) 0.000(2) 0.006(2) -0.005(2)
C26 0.072(5) 0.060(4) 0.058(4) -0.006(3) 0.011(3) 0.003(3)
C27 0.071(5) 0.108(7) 0.057(4) 0.007(4) -0.014(4) -0.030(4)
C28 0.028(2) 0.031(2) 0.022(2) -0.0012(18) 0.0045(18) -0.0004(19)
C29 0.030(2) 0.027(2) 0.027(2) 0.0046(19) 0.0022(18) -0.0042(19)
C30 0.038(3) 0.035(3) 0.105(6) 0.009(3) 0.001(3) -0.009(3)
C31 0.033(3) 0.040(3) 0.026(2) 0.008(2) -0.0041(19) -0.008(2)
C32 0.033(3) 0.038(3) 0.038(3) 0.003(2) -0.005(2) -0.008(2)
C33 0.035(3) 0.052(4) 0.160(8) -0.026(5) -0.005(4) 0.009(3)
C34 0.031(3) 0.042(3) 0.038(3) 0.017(2) 0.010(2) 0.003(2)
C35 0.027(2) 0.040(3) 0.033(3) 0.007(2) -0.0016(19) 0.004(2)
C36 0.044(3) 0.073(4) 0.041(3) 0.003(3) -0.010(3) 0.011(3)
C37 0.029(2) 0.025(2) 0.018(2) -0.0020(17) -0.0029(17) -0.0003(18)
C38 0.039(3) 0.031(3) 0.032(3) -0.007(2) 0.012(2) -0.004(2)
C39 0.048(3) 0.042(3) 0.061(4) -0.001(3) 0.012(3) 0.010(3)
C40 0.036(3) 0.028(2) 0.028(3) 0.002(2) 0.005(2) -0.004(2)
C41 0.036(3) 0.031(3) 0.036(3) 0.012(2) -0.001(2) -0.003(2)
C42 0.051(3) 0.031(3) 0.051(4) 0.006(3) 0.001(3) -0.004(2)
N1 0.097(4) 0.024(2) 0.036(3) -0.0010(19) 0.021(3) 0.001(2)
N2 0.030(2) 0.026(2) 0.0218(19) 0.0058(15) 0.0009(15) -0.0011(16)
N3 0.030(2) 0.032(2) 0.025(2) -0.0014(16) -0.0056(16) -0.0042(16)
N4 0.024(2) 0.034(2) 0.033(2) 0.0114(18) -0.0002(16) 0.0024(17)
N5 0.030(2) 0.0216(18) 0.023(2) -0.0021(15) 0.0028(15) -0.0021(16)
N6 0.033(2) 0.027(2) 0.025(2) 0.0061(16) 0.0032(16) -0.0007(16)
O1 0.062(2) 0.0341(19) 0.0280(19) -0.0062(15) 0.0056(17) 0.0007(17)
O2 0.050(2) 0.041(2) 0.0203(18) 0.0030(14) 0.0033(15) -0.0092(16)
O3 0.034(2) 0.102(4) 0.046(2) 0.037(2) -0.0073(18) -0.010(2)
O4 0.042(2) 0.057(3) 0.072(3) 0.040(2) -0.010(2) 0.0060(19)
O5 0.0382(18) 0.0214(16) 0.0293(18) -0.0040(13) -0.0006(14) -0.0006(14)
O6 0.042(2) 0.043(2) 0.062(3) 0.0183(19) 0.0197(19) -0.0008(17)
O7 0.059(5) 0.052(5) 0.030(4) 0.009(3) -0.011(3) 0.012(4)
O8 0.050(7) 0.097(9) 0.35(3) 0.140(13) -0.069(11) -0.032(6)
O9 0.060(11) 0.46(4) 0.36(4) 0.30(4) 0.024(16) 0.013(16)

loop_
_atom_type_symbol
_atom_type_description
_atom_type_scat_dispersion_real
_atom_type_scat_dispersion_imag
_atom_type_scat_source
C C 0.0033 0.0000 'International Tables Vol C Tables 4.2.6.8 and 6.1.1.4'
H H 0.0000 0.0000 'International Tables Vol C Tables 4.2.6.8 and 6.1.1.4'
N N 0.0061 0.0000 'International Tables Vol C Tables 4.2.6.8 and 6.1.1.4'
O O 0.0106 0.0000 'International Tables Vol C Tables 4.2.6.8 and 6.1.1.4'

loop_
_geom_angle_atom_site_label_1
_geom_angle_atom_site_label_2
_geom_angle_atom_site_label_3
_geom_angle
_geom_angle_site_symmetry_1
_geom_angle_site_symmetry_3
_geom_angle_publ_flag
C6 C1 C2 120.0(4) . . ?
C6 C1 C25 120.5(4) . . ?
C2 C1 C25 118.8(4) . . ?
C3 C2 C1 120.0(5) . . ?
C3 C2 H2 120.0 . . ?
C1 C2 H2 120.0 . . ?
C2 C3 C4 120.1(4) . . ?
C2 C3 C28 122.0(4) . . ?
C4 C3 C28 117.9(4) . . ?
C5 C4 C3 119.1(4) . . ?
C5 C4 H4 120.5 . . ?
C3 C4 H4 120.5 . . ?
C6 C5 C4 120.4(5) . . ?
C6 C5 C31 121.3(4) . . ?
C4 C5 C31 118.0(4) . . ?
C1 C6 C5 120.2(4) . . ?
C1 C6 H6 119.9 . . ?
C5 C6 H6 119.9 . . ?
C8 C7 C12 119.8(5) . . ?
C8 C7 N1 120.8(5) . . ?
C12 C7 N1 119.3(5) . . ?
C7 C8 C9 119.5(5) . . ?
C7 C8 H8 120.2 . . ?
C9 C8 H8 120.2 . . ?
C8 C9 C10 121.2(5) . . ?
C8 C9 C34 118.9(4) . . ?
C10 C9 C34 119.6(5) . . ?
C11 C10 C9 117.6(5) . . ?
C11 C10 H10 121.2 . . ?
C9 C10 H10 121.2 . . ?
C12 C11 C10 122.1(4) . . ?
C12 C11 N6 118.2(4) . . ?
C10 C11 N6 119.7(4) . . ?
C11 C12 C7 119.6(5) . . ?
C11 C12 H12 120.2 . . ?
C7 C12 H12 120.2 . . ?
C14 C13 C18 120.5(4) . . ?
C14 C13 N2 119.9(4) . . ?
C18 C13 N2 119.6(4) . . ?
C15 C14 C13 119.7(4) . . ?
C15 C14 H14 120.1 . . ?
C13 C14 H14 120.1 . . ?
C14 C15 C16 120.7(4) . . ?
C14 C15 C37 119.5(4) . . ?
C16 C15 C37 119.2(4) . . ?
C17 C16 C15 119.1(4) . . ?
C17 C16 H16 120.4 . . ?
C15 C16 H16 120.4 . . ?
C18 C17 C16 120.0(4) . . ?
C18 C17 N4 119.5(4) . . ?
C16 C17 N4 120.2(4) . . ?
C13 C18 C17 119.8(4) . . ?
C13 C18 H18 120.1 . . ?
C17 C18 H18 120.1 . . ?
C20 C19 C24 121.2(4) . . ?
C20 C19 N3 119.6(4) . . ?
C24 C19 N3 118.9(4) . . ?
C21 C20 C19 118.7(4) . . ?
C21 C20 H20 120.7 . . ?
C19 C20 H20 120.7 . . ?
C20 C21 C22 121.3(4) . . ?
C20 C21 C40 118.9(4) . . ?
C22 C21 C40 119.8(4) . . ?
C21 C22 C23 119.2(4) . . ?
C21 C22 H22 120.4 . . ?
C23 C22 H22 120.4 . . ?
C22 C23 C24 120.6(4) . . ?
C22 C23 N5 121.1(4) . . ?
C24 C23 N5 118.1(4) . . ?
C23 C24 C19 118.9(4) . . ?
C23 C24 H24 120.6 . . ?
C19 C24 H24 120.6 . . ?
O1 C25 N1 122.2(5) . . ?
O1 C25 C1 120.6(4) . . ?
N1 C25 C1 116.9(4) . . ?
C27 C26 N1 106.0(6) . . ?
C27 C26 H26A 110.5 . . ?
N1 C26 H26A 110.5 . . ?
C27 C26 H26B 110.5 . . ?
N1 C26 H26B 110.5 . . ?
H26A C26 H26B 108.7 . . ?
O2 C28 N2 123.4(4) . . ?
O2 C28 C3 121.3(4) . . ?
N2 C28 C3 115.3(4) . . ?
N2 C29 C30 113.0(4) . . ?
N2 C29 H29A 109.0 . . ?
C30 C29 H29A 109.0 . . ?
N2 C29 H29B 109.0 . . ?
C30 C29 H29B 109.0 . . ?
H29A C29 H29B 107.8 . . ?
O3 C31 N3 121.8(5) . . ?
O3 C31 C5 120.0(5) . . ?
N3 C31 C5 118.1(4) . . ?
N3 C32 C33 110.4(4) . . ?
N3 C32 H32A 109.6 . . ?
C33 C32 H32A 109.6 . . ?
N3 C32 H32B 109.6 . . ?
C33 C32 H32B 109.6 . . ?
H32A C32 H32B 108.1 . . ?
O4 C34 N4 121.4(5) . . ?
O4 C34 C9 120.3(5) . . ?
N4 C34 C9 118.3(4) . . ?
N4 C35 C36 113.5(4) . . ?
N4 C35 H35A 108.9 . . ?
C36 C35 H35A 108.9 . . ?
N4 C35 H35B 108.9 . . ?
C36 C35 H35B 108.9 . . ?
H35A C35 H35B 107.7 . . ?
O5 C37 N5 122.3(4) . . ?
O5 C37 C15 119.7(4) . . ?
N5 C37 C15 117.9(4) . . ?
N5 C38 C39 113.4(4) . . ?
N5 C38 H38A 108.9 . . ?
C39 C38 H38A 108.9 . . ?
N5 C38 H38B 108.9 . . ?
C39 C38 H38B 108.9 . . ?
H38A C38 H38B 107.7 . . ?
O6 C40 N6 121.8(4) . . ?
O6 C40 C21 122.8(5) . . ?
N6 C40 C21 115.4(4) . . ?
N6 C41 C42 113.3(4) . . ?
N6 C41 H41A 108.9 . . ?
C42 C41 H41A 108.9 . . ?
N6 C41 H41B 108.9 . . ?
C42 C41 H41B 108.9 . . ?
H41A C41 H41B 107.7 . . ?
C25 N1 C7 122.7(4) . . ?
C25 N1 C26 117.7(5) . . ?
C7 N1 C26 117.8(5) . . ?
C28 N2 C13 121.4(4) . . ?
C28 N2 C29 119.9(4) . . ?
C13 N2 C29 117.3(4) . . ?
C31 N3 C19 122.4(4) . . ?
C31 N3 C32 120.1(4) . . ?
C19 N3 C32 116.0(4) . . ?
C34 N4 C17 123.1(4) . . ?
C34 N4 C35 118.3(4) . . ?
C17 N4 C35 116.9(4) . . ?
C37 N5 C23 121.0(4) . . ?
C37 N5 C38 117.7(4) . . ?
C23 N5 C38 116.6(4) . . ?
C40 N6 C11 120.3(4) . . ?
C40 N6 C41 119.7(4) . . ?
C11 N6 C41 117.4(4) . . ?

loop_
_geom_bond_atom_site_label_1
_geom_bond_atom_site_label_2
_geom_bond_distance
_geom_bond_site_symmetry_2
_geom_bond_publ_flag
C1 C6 1.383(7) . ?
C1 C2 1.395(7) . ?
C1 C25 1.503(7) . ?
C2 C3 1.383(7) . ?
C2 H2 0.9500 . ?
C3 C4 1.403(7) . ?
C3 C28 1.513(6) . ?
C4 C5 1.396(7) . ?
C4 H4 0.9500 . ?
C5 C6 1.384(7) . ?
C5 C31 1.501(7) . ?
C6 H6 0.9500 . ?
C7 C8 1.383(8) . ?
C7 C12 1.394(7) . ?
C7 N1 1.447(7) . ?
C8 C9 1.398(7) . ?
C8 H8 0.9500 . ?
C9 C10 1.400(7) . ?
C9 C34 1.499(7) . ?
C10 C11 1.383(7) . ?
C10 H10 0.9500 . ?
C11 C12 1.379(7) . ?
C11 N6 1.444(6) . ?
C12 H12 0.9500 . ?
C13 C14 1.383(6) . ?
C13 C18 1.391(6) . ?
C13 N2 1.445(5) . ?
C14 C15 1.378(6) . ?
C14 H14 0.9500 . ?
C15 C16 1.401(6) . ?
C15 C37 1.507(6) . ?
C16 C17 1.395(6) . ?
C16 H16 0.9500 . ?
C17 C18 1.392(6) . ?
C17 N4 1.438(6) . ?
C18 H18 0.9500 . ?
C19 C20 1.392(6) . ?
C19 C24 1.396(6) . ?
C19 N3 1.445(6) . ?
C20 C21 1.384(6) . ?
C20 H20 0.9500 . ?
C21 C22 1.392(6) . ?
C21 C40 1.495(6) . ?
C22 C23 1.393(6) . ?
C22 H22 0.9500 . ?
C23 C24 1.393(6) . ?
C23 N5 1.438(5) . ?
C24 H24 0.9500 . ?
C25 O1 1.220(6) . ?
C25 N1 1.349(7) . ?
C26 C27 1.410(11) . ?
C26 N1 1.495(8) . ?
C26 H26A 0.9900 . ?
C26 H26B 0.9900 . ?
C27 H27A 0.9800 . ?
C27 H27B 0.9800 . ?
C27 H27C 0.9800 . ?
C28 O2 1.230(5) . ?
C28 N2 1.349(6) . ?
C29 N2 1.464(6) . ?
C29 C30 1.495(8) . ?
C29 H29A 0.9900 . ?
C29 H29B 0.9900 . ?
C30 H30A 0.9800 . ?
C30 H30B 0.9800 . ?
C30 H30C 0.9800 . ?
C31 O3 1.230(6) . ?
C31 N3 1.359(6) . ?
C32 N3 1.476(6) . ?
C32 C33 1.522(8) . ?
C32 H32A 0.9900 . ?
C32 H32B 0.9900 . ?
C33 H33A 0.9800 . ?
C33 H33B 0.9800 . ?
C33 H33C 0.9800 . ?
C34 O4 1.228(6) . ?
C34 N4 1.354(6) . ?
C35 N4 1.467(6) . ?
C35 C36 1.525(8) . ?
C35 H35A 0.9900 . ?
C35 H35B 0.9900 . ?
C36 H36A 0.9800 . ?
C36 H36B 0.9800 . ?
C36 H36C 0.9800 . ?
C37 O5 1.224(5) . ?
C37 N5 1.369(6) . ?
C38 N5 1.478(6) . ?
C38 C39 1.503(8) . ?
C38 H38A 0.9900 . ?
C38 H38B 0.9900 . ?
C39 H39A 0.9800 . ?
C39 H39B 0.9800 . ?
C39 H39C 0.9800 . ?
C40 O6 1.232(6) . ?
C40 N6 1.351(6) . ?
C41 N6 1.467(6) . ?
C41 C42 1.515(8) . ?
C41 H41A 0.9900 . ?
C41 H41B 0.9900 . ?
C42 H42A 0.9800 . ?
C42 H42B 0.9800 . ?
C42 H42C 0.9800 . ?
